data_2018093
loop_
_publ_author_name
'Nalla, Sowjanya'
'Bond, Marcus R.'

_publ_section_title
;
 [CuCl~3~(H~2~O)]^{-^} complexes aggregated to form hydrate columns in
 methyl-substituted pyridinium or piperidinium salts
;
_journal_coeditor_code BM3105
_journal_issue 6
_journal_name_full 'Acta Crystallographica Section C'
_journal_page_first m185
_journal_page_last m194
_journal_paper_doi 10.1107/S0108270111017306
_journal_volume 67
_journal_year 2011
_chemical_formula_iupac '(C7 H10 N1) [Cu Cl3 (H2 O)]'
_chemical_formula_moiety 'C7 H10 N1 +, H2 Cl3 Cu1 O1 -'
_chemical_formula_sum 'C7 H12 Cl3 Cu N O'
_chemical_formula_weight 296.07
_chemical_name_systematic
;
3,4-dimethylpyridinium aquatrichloridocuprate(II)
;
_space_group_crystal_system monoclinic
_space_group_IT_number 12
_space_group_name_Hall '-C 2y'
_space_group_name_H-M_alt 'C 1 2/m 1'
_symmetry_space_group_name_Hall '-C 2y'
_symmetry_space_group_name_H-M 'C 1 2/m 1'
_atom_sites_solution_hydrogens geom
_atom_sites_solution_primary direct
_atom_sites_solution_secondary difmap
_cell_angle_alpha 90
_cell_angle_beta 104.262(2)
_cell_angle_gamma 90
_cell_formula_units_Z 4
_cell_length_a 15.1429(4)
_cell_length_b 8.8854(2)
_cell_length_c 8.5918(2)
_cell_measurement_reflns_used 1885
_cell_measurement_temperature 100(2)
_cell_measurement_theta_max 30.999
_cell_measurement_theta_min 2.91
_cell_volume 1120.40(5)
_computing_cell_refinement 'SCALEPACK (Otwinowski & Minor, 1997)'
_computing_data_collection 'COLLECT (Nonius, 1998)'
_computing_data_reduction 'DENZO and SCALEPACK (Otwinowski & Minor, 1997)'
_computing_molecular_graphics 'ORTEP-3 for Windows (Farrugia, 1997)'
_computing_publication_material 'WinGX (Farrugia, 1999)'
_computing_structure_refinement 'SHELXL97 (Sheldrick, 2008)'
_computing_structure_solution 'SIR92 (Altomare <i>et al.</i>, 1993)'
_diffrn_ambient_temperature 100(2)
_diffrn_detector_area_resol_mean 9
_diffrn_measured_fraction_theta_full 0.993
_diffrn_measured_fraction_theta_max 0.993
_diffrn_measurement_device '95mm CCD camera on \k-goniostat'
_diffrn_measurement_device_type 'Nonius KappaCCD area-detector'
_diffrn_measurement_method CCD
_diffrn_radiation_monochromator graphite
_diffrn_radiation_type MoK\a
_diffrn_radiation_wavelength 0.71073
_diffrn_reflns_av_R_equivalents 0.0168
_diffrn_reflns_limit_h_max 21
_diffrn_reflns_limit_h_min -21
_diffrn_reflns_limit_k_max 12
_diffrn_reflns_limit_k_min -12
_diffrn_reflns_limit_l_max 12
_diffrn_reflns_limit_l_min -12
_diffrn_reflns_number 3544
_diffrn_reflns_theta_full 30.98
_diffrn_reflns_theta_max 30.98
_diffrn_reflns_theta_min 4.76
_exptl_absorpt_coefficient_mu 2.626
_exptl_absorpt_correction_T_max 0.884
_exptl_absorpt_correction_T_min 0.716
_exptl_absorpt_correction_type multi-scan
_exptl_absorpt_process_details '(DENZO/SCALEPACK; Otwinowski & Minor, 1997)'
_exptl_crystal_colour colourless
_exptl_crystal_density_diffrn 1.755
_exptl_crystal_density_method 'not measured'
_exptl_crystal_description prism
_exptl_crystal_F_000 596
_exptl_crystal_size_max 0.17
_exptl_crystal_size_mid 0.08
_exptl_crystal_size_min 0.05
_refine_diff_density_max 0.594
_refine_diff_density_min -0.803
_refine_ls_extinction_coef 0.0038(6)
_refine_ls_extinction_expression Fc^*^=kFc[1+0.001xFc^2^\l^3^/sin(2\q)]^-1/4^
_refine_ls_extinction_method 'SHELXL97 (Sheldrick, 2008)'
_refine_ls_goodness_of_fit_ref 1.076
_refine_ls_hydrogen_treatment mixed
_refine_ls_matrix_type full
_refine_ls_number_parameters 77
_refine_ls_number_reflns 1880
_refine_ls_number_restraints 0
_refine_ls_restrained_S_all 1.076
_refine_ls_R_factor_all 0.0328
_refine_ls_R_factor_gt 0.0259
_refine_ls_shift/su_max 0.001
_refine_ls_shift/su_mean 0
_refine_ls_structure_factor_coef Fsqd
_refine_ls_weighting_details 'calc w = 1/[\s^2^(Fo^2^)+(0.0285P)^2^+1.1109P] where P=(Fo^2^+2Fc^2^)/3'
_refine_ls_weighting_scheme calc
_refine_ls_wR_factor_gt 0.0586
_refine_ls_wR_factor_ref 0.0616
_reflns_number_gt 1663
_reflns_number_total 1880
_reflns_threshold_expression I>2\s(I)
_cod_data_source_file bm3105.cif
_cod_data_source_block II100K
_cod_database_code 2018093
_cod_database_fobs_code 2018093

loop_
_space_group_symop_operation_xyz
'x, y, z'
'-x, y, -z'
'x+1/2, y+1/2, z'
'-x+1/2, y+1/2, -z'
'-x, -y, -z'
'x, -y, z'
'-x+1/2, -y+1/2, -z'
'x+1/2, -y+1/2, z'

loop_
_atom_site_type_symbol
_atom_site_label
_atom_site_fract_x
_atom_site_fract_y
_atom_site_fract_z
_atom_site_U_iso_or_equiv
_atom_site_adp_type
_atom_site_calc_flag
_atom_site_refinement_flags
_atom_site_occupancy
_atom_site_symmetry_multiplicity
_atom_site_disorder_assembly
_atom_site_disorder_group
Cu Cu1 0.623684(16) 0.0000 0.07381(3) 0.01520(9) Uani d S 1 2 . .
Cl Cl1 0.51196(3) 0.0000 0.20814(6) 0.01870(11) Uani d S 1 2 . .
Cl Cl2 0.65045(3) 0.25027(4) 0.11677(4) 0.02146(10) Uani d . 1 1 . .
O O1 0.71314(12) 0.0000 -0.0590(2) 0.0233(3) Uani d S 1 2 . .
H H1W 0.7393(15) 0.070(3) -0.059(3) 0.044(7) Uiso d . 1 1 . .
N N1 0.9621(3) -0.1477(5) 0.2585(4) 0.0216(9) Uiso d P 0.50 1 A -1
H H1 0.9831 -0.2307 0.2310 0.026 Uiso calc PR 0.50 1 A -1
C C2 0.9002(3) -0.1543(5) 0.3431(4) 0.0225(8) Uiso d P 0.50 1 A -1
H H2 0.8801 -0.2480 0.3685 0.027 Uiso calc PR 0.50 1 A -1
C C3 0.86505(16) -0.0276(3) 0.3942(3) 0.0183(6) Uiso d P 0.50 1 A -1
C C31 0.7959(2) -0.0368(4) 0.4921(4) 0.0308(9) Uani d P 0.50 1 A -1
H H31A 0.7920 -0.1387 0.5271 0.046 Uiso calc PR 0.50 1 A -1
H H31B 0.7376 -0.0056 0.4280 0.046 Uiso calc PR 0.50 1 A -1
H H31C 0.8139 0.0278 0.5840 0.046 Uiso calc PR 0.50 1 A -1
C C4 0.8966(2) 0.1106(5) 0.3556(4) 0.0206(8) Uiso d P 0.50 1 A -1
C C41 0.8654(2) 0.2564(4) 0.4122(4) 0.0239(6) Uani d P 0.50 1 A -1
H H41A 0.8803 0.2578 0.5275 0.036 Uiso calc PR 0.50 1 A -1
H H41B 0.8007 0.2659 0.3717 0.036 Uiso calc PR 0.50 1 A -1
H H41C 0.8953 0.3387 0.3738 0.036 Uiso calc PR 0.50 1 A -1
C C5 0.9625(3) 0.1131(6) 0.2582(6) 0.0254(11) Uiso d P 0.50 1 A -1
H H5 0.9831 0.2040 0.2267 0.030 Uiso calc PR 0.50 1 A -1
C C6 0.99350(16) -0.0195(4) 0.2138(3) 0.0202(6) Uiso d P 0.50 1 A -1
H H6 1.0364 -0.0205 0.1527 0.024 Uiso calc PR 0.50 1 A -1

loop_
_atom_site_aniso_label
_atom_site_aniso_U_11
_atom_site_aniso_U_22
_atom_site_aniso_U_33
_atom_site_aniso_U_12
_atom_site_aniso_U_13
_atom_site_aniso_U_23
Cu1 0.01466(13) 0.01282(13) 0.01963(14) 0.000 0.00708(9) 0.000
Cl1 0.0182(2) 0.0179(2) 0.0224(2) 0.000 0.00945(17) 0.000
Cl2 0.02428(18) 0.01570(16) 0.02784(19) -0.00520(13) 0.01296(14) -0.00434(13)
O1 0.0244(8) 0.0130(7) 0.0380(9) 0.000 0.0179(7) 0.000
C31 0.0297(15) 0.030(2) 0.0359(17) -0.0067(12) 0.0150(13) 0.0003(12)
C41 0.0259(15) 0.0187(14) 0.0282(15) 0.0038(11) 0.0086(12) -0.0003(11)

loop_
_atom_type_symbol
_atom_type_description
_atom_type_scat_dispersion_real
_atom_type_scat_dispersion_imag
_atom_type_scat_source
C C 0.0033 0.0016 'International Tables Vol C Tables 4.2.6.8 and 6.1.1.4'
H H 0 0 'International Tables Vol C Tables 4.2.6.8 and 6.1.1.4'
N N 0.0061 0.0033 'International Tables Vol C Tables 4.2.6.8 and 6.1.1.4'
O O 0.0106 0.006 'International Tables Vol C Tables 4.2.6.8 and 6.1.1.4'
Cl Cl 0.1484 0.1585 'International Tables Vol C Tables 4.2.6.8 and 6.1.1.4'
Cu Cu 0.3201 1.2651 'International Tables Vol C Tables 4.2.6.8 and 6.1.1.4'

loop_
_geom_angle_atom_site_label_1
_geom_angle_atom_site_label_2
_geom_angle_atom_site_label_3
_geom_angle_site_symmetry_1
_geom_angle_site_symmetry_3
_geom_angle
_geom_angle_publ_flag
Cl1 Cu1 Cl1 . 2_655 87.684(18) yes
Cl1 Cu1 Cl2 . . 92.453(11) yes
Cl1 Cu1 Cl2 2_655 . 101.920(12) yes
Cl2 Cu1 Cl2 . 6 155.83(2) yes
Cl1 Cu1 O1 . . 175.44(6) yes
Cl1 Cu1 O1 2_655 . 87.76(6) yes
Cl2 Cu1 O1 . . 88.489(15) yes
Cu1 Cl1 Cu1 . 2_655 92.316(18) yes
Cu1 O1 H1W . . 116.2(19) ?
H1W O1 H1W . 6 115(4) ?
C2 N1 C6 . . 123.4(4) ?
C2 N1 H1 . . 118.3 ?
C6 N1 H1 . . 118.3 ?
N1 C2 C3 . . 121.7(4) ?
N1 C2 H2 . . 119.1 ?
C3 C2 H2 . . 119.1 ?
C2 C3 C4 . . 118.0(2) ?
C2 C3 C31 . . 121.2(3) ?
C4 C3 C31 . . 120.8(3) ?
C3 C4 C5 . . 118.5(4) ?
C3 C4 C41 . . 122.1(3) ?
C5 C4 C41 . . 119.4(4) ?
C4 C5 C6 . . 118.9(4) ?
C4 C5 H5 . . 120.5 ?
C6 C5 H5 . . 120.5 ?
N1 C6 C5 . . 119.3(3) ?
C5 C6 H6 . . 120.3 ?
N1 C6 H6 . . 120.3 ?

loop_
_geom_bond_atom_site_label_1
_geom_bond_atom_site_label_2
_geom_bond_site_symmetry_2
_geom_bond_distance
_geom_bond_publ_flag
Cu1 Cl1 . 2.2708(5) yes
Cu1 Cl1 2_655 2.7632(6) yes
Cu1 Cl2 . 2.2742(3) yes
Cu1 O1 . 1.9747(16) yes
O1 H1W . 0.74(2) ?
N1 C2 . 1.321(5) ?
N1 C6 . 1.327(5) ?
N1 H1 . 0.8600 ?
C2 H2 . 0.9300 ?
C2 C3 . 1.364(5) ?
C3 C31 . 1.498(4) ?
C31 H31A . 0.9600 ?
C31 H31B . 0.9600 ?
C31 H31C . 0.9600 ?
C3 C4 . 1.387(5) ?
C4 C41 . 1.500(5) ?
C41 H41A . 0.9600 ?
C41 H41B . 0.9600 ?
C41 H41C . 0.9600 ?
C4 C5 . 1.451(6) ?
C5 H5 . 0.9300 ?
C5 C6 . 1.357(6) ?
C6 H6 . 0.9300 ?
